data_1501611
loop_
_publ_author_name
'Dominic Lalibert\'e'
'Thierry Maris'
'James D. Wuest'

_publ_section_title
;
 Molecular tectonics - Use of urethanes and ureas derived from
 tetraphenylmethane and tetraphenylsilane to build porous chiral
 hydrogenbonded networks
;
_journal_name_full 'Can. J. Chem.'
_journal_page_first 386
_journal_page_last 398
_journal_paper_doi 10.1139/v03-208
_journal_volume 82
_journal_year 2004
_chemical_compound_source 'Synthesized by the authors. See text'
_chemical_formula_sum 'C44 H56 N4 O12 Si'
_chemical_formula_weight 861.02
_chemical_name_systematic
; 
 ? 
;
_space_group_IT_number 86
_symmetry_cell_setting tetragonal
_symmetry_space_group_name_Hall '-P 4bc'
_symmetry_space_group_name_H-M 'P 42/n :2'
_atom_sites_solution_hydrogens geom
_atom_sites_solution_primary direct
_atom_sites_solution_secondary difmap
_audit_creation_method SHELXL-97
_cell_angle_alpha 90.00
_cell_angle_beta 90.00
_cell_angle_gamma 90.00
_cell_formula_units_Z 2
_cell_length_a 17.7781(2)
_cell_length_b 17.7781(2)
_cell_length_c 7.19040(10)
_cell_measurement_reflns_used 9912
_cell_measurement_temperature 293(2)
_cell_measurement_theta_max 72.26
_cell_measurement_theta_min 2.49
_cell_volume 2272.60(5)
_computing_cell_refinement 'SMART (Bruker, 1999)'
_computing_data_collection 'SAINT (Bruker, 1999)'
_computing_data_reduction 'SAINT (Bruker, 1999)'
_computing_molecular_graphics 'XP (Bruker, 1999)'
_computing_publication_material 'UdMX (local program)'
_computing_structure_refinement 'SHELXL97 (Sheldrick, 1997)'
_computing_structure_solution 'SHELXS97 (Sheldrick, 1997)'
_diffrn_ambient_temperature 293(2)
_diffrn_detector_area_resol_mean 5.5
_diffrn_measured_fraction_theta_full 0.989
_diffrn_measured_fraction_theta_max 0.990
_diffrn_measurement_device_type 'Bruker AXS Smart 2K/Platform'
_diffrn_measurement_method \w
_diffrn_radiation_monochromator graphite
_diffrn_radiation_source 'Sealed Tube'
_diffrn_radiation_type CuK\a
_diffrn_radiation_wavelength 1.54178
_diffrn_reflns_av_R_equivalents 0.025
_diffrn_reflns_av_sigmaI/netI 0.0194
_diffrn_reflns_limit_h_max 21
_diffrn_reflns_limit_h_min -19
_diffrn_reflns_limit_k_max 14
_diffrn_reflns_limit_k_min -22
_diffrn_reflns_limit_l_max 8
_diffrn_reflns_limit_l_min -8
_diffrn_reflns_number 15976
_diffrn_reflns_theta_full 72.89
_diffrn_reflns_theta_max 72.89
_diffrn_reflns_theta_min 3.52
_diffrn_standards_decay_% 0.00
_diffrn_standards_number 5
_exptl_absorpt_coefficient_mu 0.995
_exptl_absorpt_correction_T_max 1.0000
_exptl_absorpt_correction_T_min 0.7800
_exptl_absorpt_correction_type multi-scan
_exptl_absorpt_process_details 'Sadabs (Sheldrick,1996)'
_exptl_crystal_colour Colourless
_exptl_crystal_density_diffrn 1.258
_exptl_crystal_density_method 'not measured'
_exptl_crystal_description block
_exptl_crystal_F_000 916
_exptl_crystal_size_max 0.40
_exptl_crystal_size_mid 0.16
_exptl_crystal_size_min 0.14
_refine_diff_density_max 0.364
_refine_diff_density_min -0.162
_refine_diff_density_rms 0.067
_refine_ls_extinction_coef 0.0000(6)
_refine_ls_extinction_expression Fc^*^=kFc[1+0.001xFc^2^\l^3^/sin(2\q)]^-1/4^
_refine_ls_extinction_method SHELXL
_refine_ls_goodness_of_fit_ref 1.023
_refine_ls_hydrogen_treatment constr
_refine_ls_matrix_type full
_refine_ls_number_parameters 139
_refine_ls_number_reflns 2240
_refine_ls_number_restraints 0
_refine_ls_restrained_S_all 1.023
_refine_ls_R_factor_all 0.0879
_refine_ls_R_factor_gt 0.0724
_refine_ls_shift/su_max 3.990
_refine_ls_shift/su_mean 0.029
_refine_ls_structure_factor_coef Fsqd
_refine_ls_weighting_details 'calc w=1/[\s^2^(Fo^2^)+(0.1542P)^2^+0.0000P] where P=(Fo^2^+2Fc^2^)/3'
_refine_ls_weighting_scheme calc
_refine_ls_wR_factor_gt 0.2024
_refine_ls_wR_factor_ref 0.2160
_reflns_number_gt 1627
_reflns_number_total 2240
_reflns_threshold_expression >2sigma(I)
_cod_data_source_file deposit.cif
_cod_data_source_block jiw371
_cod_original_sg_symbol_H-M P42/n
_cod_database_code 1501611

loop_
_symmetry_equiv_pos_as_xyz
'x, y, z'
'-x+1/2, -y+1/2, z'
'-y, x+1/2, z+1/2'
'y+1/2, -x, z+1/2'
'-x, -y, -z'
'x-1/2, y-1/2, -z'
'y, -x-1/2, -z-1/2'
'-y-1/2, x, -z-1/2'

loop_
_atom_site_label
_atom_site_type_symbol
_atom_site_fract_x
_atom_site_fract_y
_atom_site_fract_z
_atom_site_U_iso_or_equiv
_atom_site_adp_type
_atom_site_occupancy
_atom_site_symmetry_multiplicity
_atom_site_calc_flag
_atom_site_refinement_flags
Si1 Si 0.2500 0.2500 1.2500 0.0522(4) Uani 1 4 d S
C2 C 0.25498(11) 0.33434(12) 1.0953(3) 0.0534(6) Uani 1 1 d .
C3 C 0.31634(12) 0.38327(13) 1.0861(3) 0.0612(6) Uani 1 1 d .
H3 H 0.3557 0.3773 1.1699 0.073 Uiso 1 1 calc .
C4 C 0.32006(13) 0.44029(13) 0.9561(4) 0.0638(6) Uani 1 1 d .
H4 H 0.3615 0.4722 0.9546 0.077 Uiso 1 1 calc .
C5 C 0.26310(12) 0.45061(12) 0.8282(3) 0.0559(6) Uani 1 1 d .
C6 C 0.20068(13) 0.40420(14) 0.8362(4) 0.0659(7) Uani 1 1 d .
H6 H 0.1611 0.4111 0.7535 0.079 Uiso 1 1 calc .
C7 C 0.19745(13) 0.34796(13) 0.9666(4) 0.0643(6) Uani 1 1 d .
H7 H 0.1550 0.3174 0.9697 0.077 Uiso 1 1 calc .
N8 N 0.27326(11) 0.50568(12) 0.6895(3) 0.0695(6) Uani 1 1 d .
H8 H 0.3166 0.5271 0.6854 0.083 Uiso 1 1 calc .
C9 C 0.22219(16) 0.52855(16) 0.5621(4) 0.0768(8) Uani 1 1 d .
O10 O 0.15698(12) 0.51303(14) 0.5551(4) 0.1106(8) Uani 1 1 d .
O11 O 0.25706(11) 0.57425(13) 0.4380(3) 0.0995(8) Uani 1 1 d .
C12 C 0.2115(2) 0.5999(3) 0.2835(6) 0.149(2) Uani 1 1 d .
H12A H 0.1870 0.5572 0.2257 0.179 Uiso 1 1 calc R
H12B H 0.1728 0.6337 0.3290 0.179 Uiso 1 1 calc R
C13 C 0.2559(3) 0.6375(3) 0.1507(7) 0.158(2) Uani 1 1 d .
H13A H 0.2249 0.6526 0.0479 0.236 Uiso 1 1 calc R
H13B H 0.2948 0.6044 0.1071 0.236 Uiso 1 1 calc R
H13C H 0.2784 0.6812 0.2064 0.236 Uiso 1 1 calc R
O20 O 0.47941(12) 0.93381(10) 0.0936(3) 0.0874(7) Uani 1 1 d .
C21 C 0.4846(3) 1.00338(19) 0.1854(5) 0.1116(12) Uani 1 1 d .
H21A H 0.5012 0.9949 0.3122 0.134 Uiso 1 1 calc R
H21B H 0.4351 1.0261 0.1906 0.134 Uiso 1 1 calc R
C22 C 0.4641(3) 0.9449(2) -0.0962(5) 0.1150(13) Uani 1 1 d .
H22A H 0.4132 0.9638 -0.1093 0.138 Uiso 1 1 calc R
H22B H 0.4666 0.8967 -0.1596 0.138 Uiso 1 1 calc R

loop_
_atom_site_aniso_label
_atom_site_aniso_U_11
_atom_site_aniso_U_22
_atom_site_aniso_U_33
_atom_site_aniso_U_23
_atom_site_aniso_U_13
_atom_site_aniso_U_12
Si1 0.0547(5) 0.0547(5) 0.0473(7) 0.000 0.000 0.000
C2 0.0557(11) 0.0582(12) 0.0464(13) -0.0051(10) 0.0002(10) -0.0014(8)
C3 0.0595(12) 0.0670(13) 0.0571(15) 0.0042(11) -0.0107(11) -0.0051(9)
C4 0.0622(13) 0.0674(14) 0.0617(15) 0.0038(12) -0.0058(11) -0.0114(10)
C5 0.0634(13) 0.0600(12) 0.0443(13) 0.0011(10) 0.0021(10) 0.0041(9)
C6 0.0627(14) 0.0800(16) 0.0550(15) 0.0062(12) -0.0114(11) -0.0037(11)
C7 0.0624(13) 0.0724(14) 0.0582(15) 0.0062(12) -0.0087(11) -0.0144(10)
N8 0.0699(12) 0.0766(13) 0.0621(13) 0.0189(10) -0.0033(10) -0.0040(9)
C9 0.0702(16) 0.0968(19) 0.0635(17) 0.0212(14) 0.0028(13) 0.0072(13)
O10 0.0724(13) 0.157(2) 0.1025(17) 0.0559(16) -0.0051(12) 0.0045(12)
O11 0.0916(14) 0.1238(17) 0.0832(15) 0.0495(13) -0.0045(11) 0.0004(11)
C12 0.105(3) 0.229(5) 0.113(3) 0.104(4) -0.016(2) 0.005(3)
C13 0.194(5) 0.167(4) 0.112(3) 0.063(3) -0.010(3) 0.012(4)
O20 0.1205(15) 0.0671(11) 0.0747(14) 0.0017(10) -0.0070(12) 0.0057(10)
C21 0.184(4) 0.0764(19) 0.074(2) -0.0109(17) 0.020(2) -0.006(2)
C22 0.168(4) 0.081(2) 0.096(3) -0.0011(19) -0.042(2) -0.016(2)

loop_
_atom_type_symbol
_atom_type_description
_atom_type_scat_dispersion_real
_atom_type_scat_dispersion_imag
_atom_type_scat_source
C C 0.0181 0.0091 'International Tables Vol C Tables 4.2.6.8 and 6.1.1.4'
H H 0.0000 0.0000 'International Tables Vol C Tables 4.2.6.8 and 6.1.1.4'
N N 0.0311 0.0180 'International Tables Vol C Tables 4.2.6.8 and 6.1.1.4'
O O 0.0492 0.0322 'International Tables Vol C Tables 4.2.6.8 and 6.1.1.4'
Si Si 0.2541 0.3302 'International Tables Vol C Tables 4.2.6.8 and 6.1.1.4'

loop_
_geom_angle_atom_site_label_1
_geom_angle_atom_site_label_2
_geom_angle_atom_site_label_3
_geom_angle_site_symmetry_1
_geom_angle_site_symmetry_3
_geom_angle
_geom_angle_publ_flag
C2 SI1 C2 7_568 2 110.75(7) y
C2 SI1 C2 7_568 . 110.75(7) y
C2 SI1 C2 2 . 106.94(13) y
C2 SI1 C2 7_568 8_658 106.94(13) y
C2 SI1 C2 2 8_658 110.75(7) y
C2 SI1 C2 . 8_658 110.75(7) y
C3 C2 C7 . . 115.6(2) y
C3 C2 SI1 . . 124.37(16) y
C7 C2 SI1 . . 119.83(16) y
C4 C3 C2 . . 121.8(2) y
C4 C3 H3 . . 119.1 ?
C2 C3 H3 . . 119.1 ?
C5 C4 C3 . . 120.9(2) y
C5 C4 H4 . . 119.5 ?
C3 C4 H4 . . 119.5 ?
C4 C5 C6 . . 118.8(2) y
C4 C5 N8 . . 118.0(2) y
C6 C5 N8 . . 123.1(2) y
C7 C6 C5 . . 119.8(2) y
C7 C6 H6 . . 120.1 ?
C5 C6 H6 . . 120.1 ?
C6 C7 C2 . . 123.2(2) y
C6 C7 H7 . . 118.4 ?
C2 C7 H7 . . 118.4 ?
C9 N8 C5 . . 127.0(2) y
C9 N8 H8 . . 116.5 ?
C5 N8 H8 . . 116.5 ?
O10 C9 N8 . . 127.7(3) y
O10 C9 O11 . . 123.7(2) y
N8 C9 O11 . . 108.6(2) y
C9 O11 C12 . . 116.0(3) y
C13 C12 O11 . . 110.9(3) y
C13 C12 H12A . . 109.5 ?
O11 C12 H12A . . 109.5 ?
C13 C12 H12B . . 109.5 ?
O11 C12 H12B . . 109.5 ?
H12A C12 H12B . . 108 ?
C12 C13 H13A . . 109.5 ?
C12 C13 H13B . . 109.5 ?
H13A C13 H13B . . 109.5 ?
C12 C13 H13C . . 109.5 ?
H13A C13 H13C . . 109.5 ?
H13B C13 H13C . . 109.5 ?
C21 O20 C22 . . 110.3(2) y
O20 C21 C22 . 5_675 113.2(3) y
O20 C21 H21A . . 108.9 ?
C22 C21 H21A 5_675 . 108.9 ?
O20 C21 H21B . . 108.9 ?
C22 C21 H21B 5_675 . 108.9 ?
H21A C21 H21B . . 107.8 ?
O20 C22 C21 . 5_675 113.4(3) y
O20 C22 H22A . . 108.9 ?
C21 C22 H22A 5_675 . 108.9 ?
O20 C22 H22B . . 108.9 ?
C21 C22 H22B 5_675 . 108.9 ?
H22A C22 H22B . . 107.7 ?

loop_
_geom_bond_atom_site_label_1
_geom_bond_atom_site_label_2
_geom_bond_site_symmetry_2
_geom_bond_distance
_geom_bond_publ_flag
Si1 C2 7_568 1.869(2) y
Si1 C2 2 1.869(2) y
Si1 C2 . 1.869(2) y
Si1 C2 8_658 1.869(2) y
C2 C3 . 1.397(3) y
C2 C7 . 1.400(3) y
C3 C4 . 1.381(3) y
C3 H3 . 0.93 ?
C4 C5 . 1.380(3) y
C4 H4 . 0.93 ?
C5 C6 . 1.384(3) y
C5 N8 . 1.409(3) y
C6 C7 . 1.372(3) y
C6 H6 . 0.93 ?
C7 H7 . 0.93 ?
N8 C9 . 1.352(3) y
N8 H8 . 0.86 ?
C9 O10 . 1.193(3) y
C9 O11 . 1.357(3) y
O11 C12 . 1.448(4) y
C12 C13 . 1.408(6) y
C12 H12a . 0.97 ?
C12 H12b . 0.97 ?
C13 H13a . 0.96 ?
C13 H13b . 0.96 ?
C13 H13c . 0.96 ?
O20 C21 . 1.405(4) y
O20 C22 . 1.406(4) y
C21 C22 5_675 1.446(5) y
C21 H21a . 0.97 ?
C21 H21b . 0.97 ?
C22 C21 5_675 1.446(5) y
C22 H22a . 0.97 ?
C22 H22b . 0.97 ?

loop_
_geom_hbond_atom_site_label_D
_geom_hbond_atom_site_label_H
_geom_hbond_atom_site_label_A
_geom_hbond_distance_DH
_geom_hbond_distance_HA
_geom_hbond_distance_DA
_geom_hbond_angle_DHA
_geom_hbond_site_symmetry_A
N8 H8 O20 0.86 2.19 2.948(3) 147.2 4_465

loop_
_geom_torsion_atom_site_label_1
_geom_torsion_atom_site_label_2
_geom_torsion_atom_site_label_3
_geom_torsion_atom_site_label_4
_geom_torsion_site_symmetry_1
_geom_torsion_site_symmetry_4
_geom_torsion
_geom_torsion_publ_flag
C2 SI1 C2 C3 7_568 . 4.93(19) y
C2 SI1 C2 C3 2 . -115.8(2) y
C2 SI1 C2 C3 8_658 . 123.4(2) y
C2 SI1 C2 C7 7_568 . 179.2(2) y
C2 SI1 C2 C7 2 . 58.46(17) y
C2 SI1 C2 C7 8_658 . -62.30(15) y
C7 C2 C3 C4 . . -1.1(3) y
SI1 C2 C3 C4 . . 173.40(19) y
C2 C3 C4 C5 . . -0.6(4) y
C3 C4 C5 C6 . . 2.1(4) y
C3 C4 C5 N8 . . -174.7(2) y
C4 C5 C6 C7 . . -1.8(4) y
N8 C5 C6 C7 . . 174.9(2) y
C5 C6 C7 C2 . . 0.0(4) y
C3 C2 C7 C6 . . 1.4(4) y
SI1 C2 C7 C6 . . -173.3(2) y
C4 C5 N8 C9 . . -174.1(3) y
C6 C5 N8 C9 . . 9.2(4) y
C5 N8 C9 O10 . . 9.0(5) y
C5 N8 C9 O11 . . -171.4(2) y
O10 C9 O11 C12 . . -4.5(5) y
N8 C9 O11 C12 . . 175.9(3) y
C9 O11 C12 C13 . . -171.4(4) y
C22 O20 C21 C22 . 5_675 -51.8(5) y
C21 O20 C22 C21 . 5_675 51.9(5) y
